data_7128698
loop_
_publ_author_name
'Yang, Shuo'
'Jiang, Wei-Tao'
'Xiao, Bin'

_publ_section_title
;
 Tertiary cyclopropyl carbagermatranes: synthesis and cross-coupling.
;
_journal_issue 66
_journal_name_full 'Chemical communications (Cambridge, England)'
_journal_page_first 8143
_journal_page_last 8146
_journal_paper_doi 10.1039/d1cc02930d
_journal_volume 57
_journal_year 2021
_chemical_formula_moiety 'C24 H31 Ge N'
_chemical_formula_sum 'C24 H31 Ge N'
_chemical_formula_weight 406.09
_space_group_crystal_system monoclinic
_space_group_IT_number 14
_space_group_name_Hall '-P 2ybc'
_space_group_name_H-M_alt 'P 1 21/c 1'
_atom_sites_solution_hydrogens geom
_atom_sites_solution_primary dual
_audit_creation_date 2020-09-17
_audit_creation_method
;
Olex2 1.2
(compiled 2018.05.29 svn.r3508 for OlexSys, GUI svn.r5506)
;
_audit_update_record
;
2021-06-03 deposited with the CCDC.	2021-07-07 downloaded from the CCDC.
;
_cell_angle_alpha 90
_cell_angle_beta 117.508(3)
_cell_angle_gamma 90
_cell_formula_units_Z 4
_cell_length_a 15.7360(11)
_cell_length_b 10.2256(7)
_cell_length_c 14.5955(11)
_cell_measurement_reflns_used 9871
_cell_measurement_temperature 173(2)
_cell_measurement_theta_max 54.956
_cell_measurement_theta_min 4.796
_cell_volume 2083.0(3)
_computing_cell_refinement 'SAINT v8.37A (Bruker, 2015)'
_computing_data_reduction 'SAINT v8.37A (Bruker, 2015)'
_computing_molecular_graphics 'Olex2 (Dolomanov et al., 2009)'
_computing_publication_material 'Olex2 (Dolomanov et al., 2009)'
_computing_structure_refinement 'ShelXL (Sheldrick, 2015)'
_computing_structure_solution 'ShelXT (Sheldrick, 2015)'
_diffrn_ambient_temperature 173.0
_diffrn_measured_fraction_theta_full 0.991
_diffrn_measured_fraction_theta_max 0.990
_diffrn_measurement_device_type 'Bruker D8 Venture'
_diffrn_measurement_method '\f and \w scans'
_diffrn_radiation_type GaK\a
_diffrn_radiation_wavelength 1.34139
_diffrn_reflns_av_R_equivalents 0.0625
_diffrn_reflns_av_unetI/netI 0.0433
_diffrn_reflns_Laue_measured_fraction_full 0.991
_diffrn_reflns_Laue_measured_fraction_max 0.990
_diffrn_reflns_limit_h_max 19
_diffrn_reflns_limit_h_min -19
_diffrn_reflns_limit_k_max 12
_diffrn_reflns_limit_k_min -12
_diffrn_reflns_limit_l_max 14
_diffrn_reflns_limit_l_min -17
_diffrn_reflns_number 20026
_diffrn_reflns_point_group_measured_fraction_full 0.991
_diffrn_reflns_point_group_measured_fraction_max 0.990
_diffrn_reflns_theta_full 53.594
_diffrn_reflns_theta_max 54.931
_diffrn_reflns_theta_min 4.795
_diffrn_standards_number 0
_exptl_absorpt_coefficient_mu 1.381
_exptl_absorpt_correction_T_max 0.7508
_exptl_absorpt_correction_T_min 0.5062
_exptl_absorpt_correction_type multi-scan
_exptl_absorpt_process_details
'SADABS-2016/2 (Bruker,2016/2) was used for absorption correction. wR2(int) was 0.1933 before and 0.0919 after correction. The Ratio of minimum to maximum transmission is 0.6742. The \l/2 correction factor is Not present.'
_exptl_crystal_colour colourless
_exptl_crystal_density_diffrn 1.295
_exptl_crystal_description prism
_exptl_crystal_F_000 856
_exptl_crystal_size_max 0.1
_exptl_crystal_size_mid 0.06
_exptl_crystal_size_min 0.05
_refine_diff_density_max 0.776
_refine_diff_density_min -1.008
_refine_diff_density_rms 0.084
_refine_ls_extinction_method none
_refine_ls_goodness_of_fit_ref 1.069
_refine_ls_hydrogen_treatment constr
_refine_ls_matrix_type full
_refine_ls_number_parameters 235
_refine_ls_number_reflns 3925
_refine_ls_number_restraints 0
_refine_ls_restrained_S_all 1.069
_refine_ls_R_factor_all 0.0441
_refine_ls_R_factor_gt 0.0411
_refine_ls_shift/su_max 0.002
_refine_ls_shift/su_mean 0.000
_refine_ls_structure_factor_coef Fsqd
_refine_ls_weighting_details 'w=1/[\s^2^(Fo^2^)+(0.0747P)^2^+0.7049P] where P=(Fo^2^+2Fc^2^)/3'
_refine_ls_weighting_scheme calc
_refine_ls_wR_factor_gt 0.1135
_refine_ls_wR_factor_ref 0.1175
_reflns_Friedel_coverage 0.000
_reflns_number_gt 3610
_reflns_number_total 3925
_reflns_threshold_expression 'I > 2\s(I)'
_cod_data_source_file d1cc02930d2.cif
_cod_data_source_block 200917ys
_cod_depositor_comments 'Adding full bibliography for 7128698--7128699.cif.'
_cod_database_code 7128698
_shelx_shelxl_version_number 2016/6
_shelx_space_group_comment
;
The symmetry employed for this shelxl refinement is uniquely defined
by the following loop, which should always be used as a source of
symmetry information in preference to the above space-group names.
They are only intended as comments.
;
_shelx_estimated_absorpt_t_max 0.934
_shelx_estimated_absorpt_t_min 0.874
_olex2_refinement_description
;
1. Fixed Uiso
 At 1.2 times of:
  All C(H) groups, All C(H,H) groups
2.a Ternary CH refined with riding coordinates:
 C3(H3)
2.b Secondary CH2 refined with riding coordinates:
 C2(H2A,H2B), C16(H16A,H16B), C17(H17A,H17B), C18(H18A,H18B), C19(H19A,H19B),
 C20(H20A,H20B), C21(H21A,H21B), C22(H22A,H22B), C23(H23A,H23B), C24(H24A,H24B)
2.c Aromatic/amide H refined with riding coordinates:
 C5(H5), C6(H6), C7(H7), C8(H8), C9(H9), C11(H11), C12(H12), C13(H13),
 C14(H14), C15(H15)
;
_olex2_submission_special_instructions 'No special instructions were received'

loop_
_space_group_symop_operation_xyz
'x, y, z'
'-x, y+1/2, -z+1/2'
'-x, -y, -z'
'x, -y-1/2, z-1/2'

loop_
_atom_site_label
_atom_site_type_symbol
_atom_site_fract_x
_atom_site_fract_y
_atom_site_fract_z
_atom_site_U_iso_or_equiv
_atom_site_adp_type
_atom_site_occupancy
_atom_site_site_symmetry_order
_atom_site_calc_flag
_atom_site_refinement_flags_posn
_atom_site_refinement_flags_adp
_atom_site_refinement_flags_occupancy
_atom_site_disorder_assembly
_atom_site_disorder_group
Ge1 Ge 0.80962(2) 0.59566(2) 0.70213(2) 0.02465(13) Uani 1 1 d . . . . .
N1 N 0.83113(13) 0.35309(17) 0.66437(14) 0.0324(4) Uani 1 1 d . . . . .
C1 C 0.78943(13) 0.78312(18) 0.72899(15) 0.0267(4) Uani 1 1 d . . . . .
C2 C 0.86018(15) 0.8487(2) 0.82717(17) 0.0321(5) Uani 1 1 d . . . . .
H2A H 0.871234 0.943600 0.824448 0.038 Uiso 1 1 calc R . . . .
H2B H 0.917439 0.798141 0.874344 0.038 Uiso 1 1 calc R . . . .
C3 C 0.76430(14) 0.80615(19) 0.81712(15) 0.0267(4) Uani 1 1 d . . . . .
H3 H 0.767531 0.725380 0.857236 0.032 Uiso 1 1 calc R . . . .
C4 C 0.69115(14) 0.90199(18) 0.81203(17) 0.0267(5) Uani 1 1 d . . . . .
C5 C 0.61891(15) 0.8589(2) 0.83424(17) 0.0326(5) Uani 1 1 d . . . . .
H5 H 0.617714 0.769777 0.852096 0.039 Uiso 1 1 calc R . . . .
C6 C 0.54867(16) 0.9432(3) 0.83087(19) 0.0406(5) Uani 1 1 d . . . . .
H6 H 0.499712 0.911431 0.845878 0.049 Uiso 1 1 calc R . . . .
C7 C 0.54953(17) 1.0734(2) 0.80573(19) 0.0411(6) Uani 1 1 d . . . . .
H7 H 0.501564 1.131458 0.803713 0.049 Uiso 1 1 calc R . . . .
C8 C 0.62046(19) 1.1180(2) 0.78369(19) 0.0399(5) Uani 1 1 d . . . . .
H8 H 0.621507 1.207322 0.766316 0.048 Uiso 1 1 calc R . . . .
C9 C 0.69072(15) 1.0330(2) 0.78669(17) 0.0341(5) Uani 1 1 d . . . . .
H9 H 0.739253 1.065157 0.771148 0.041 Uiso 1 1 calc R . . . .
C10 C 0.74329(15) 0.8645(2) 0.63274(16) 0.0285(4) Uani 1 1 d . . . . .
C11 C 0.64416(16) 0.8685(2) 0.57202(18) 0.0347(5) Uani 1 1 d . . . . .
H11 H 0.603980 0.823185 0.593870 0.042 Uiso 1 1 calc R . . . .
C12 C 0.6033(2) 0.9385(3) 0.47940(19) 0.0459(6) Uani 1 1 d . . . . .
H12 H 0.535620 0.941472 0.439251 0.055 Uiso 1 1 calc R . . . .
C13 C 0.6606(2) 1.0033(2) 0.4459(2) 0.0511(7) Uani 1 1 d . . . . .
H13 H 0.632727 1.049588 0.382281 0.061 Uiso 1 1 calc R . . . .
C14 C 0.7584(2) 1.0004(2) 0.50521(19) 0.0469(6) Uani 1 1 d . . . . .
H14 H 0.798175 1.045258 0.482565 0.056 Uiso 1 1 calc R . . . .
C15 C 0.79945(18) 0.9324(2) 0.59799(19) 0.0366(5) Uani 1 1 d . . . . .
H15 H 0.867142 0.932279 0.638508 0.044 Uiso 1 1 calc R . . . .
C16 C 0.91045(17) 0.5309(2) 0.83655(17) 0.0388(5) Uani 1 1 d . . . . .
H16A H 0.973775 0.556591 0.843361 0.047 Uiso 1 1 calc R . . . .
H16B H 0.902585 0.574648 0.892683 0.047 Uiso 1 1 calc R . . . .
C17 C 0.9098(2) 0.3828(2) 0.8513(2) 0.0483(7) Uani 1 1 d . . . . .
H17A H 0.966779 0.357595 0.916028 0.058 Uiso 1 1 calc R . . . .
H17B H 0.852058 0.358255 0.857871 0.058 Uiso 1 1 calc R . . . .
C18 C 0.91050(18) 0.3085(2) 0.76141(19) 0.0427(6) Uani 1 1 d . . . . .
H18A H 0.972041 0.323465 0.759986 0.051 Uiso 1 1 calc R . . . .
H18B H 0.904101 0.213606 0.770107 0.051 Uiso 1 1 calc R . . . .
C19 C 0.73821(18) 0.2962(2) 0.6408(2) 0.0408(6) Uani 1 1 d . . . . .
H19A H 0.738803 0.264235 0.705087 0.049 Uiso 1 1 calc R . . . .
H19B H 0.725017 0.221034 0.593386 0.049 Uiso 1 1 calc R . . . .
C20 C 0.66042(17) 0.3991(2) 0.5906(2) 0.0388(6) Uani 1 1 d . . . . .
H20A H 0.597884 0.361660 0.577737 0.047 Uiso 1 1 calc R . . . .
H20B H 0.656157 0.424757 0.523172 0.047 Uiso 1 1 calc R . . . .
C21 C 0.68128(15) 0.5198(2) 0.65897(19) 0.0351(5) Uani 1 1 d . . . . .
H21A H 0.675229 0.496051 0.721459 0.042 Uiso 1 1 calc R . . . .
H21B H 0.632350 0.587192 0.621153 0.042 Uiso 1 1 calc R . . . .
C22 C 0.85266(17) 0.3625(2) 0.57787(18) 0.0371(5) Uani 1 1 d . . . . .
H22A H 0.792490 0.359604 0.512046 0.044 Uiso 1 1 calc R . . . .
H22B H 0.893061 0.287580 0.579087 0.044 Uiso 1 1 calc R . . . .
C23 C 0.90526(16) 0.4903(2) 0.58526(19) 0.0371(5) Uani 1 1 d . . . . .
H23A H 0.915404 0.499885 0.523515 0.045 Uiso 1 1 calc R . . . .
H23B H 0.968890 0.487867 0.646878 0.045 Uiso 1 1 calc R . . . .
C24 C 0.84885(16) 0.60763(19) 0.59285(18) 0.0311(5) Uani 1 1 d . . . . .
H24A H 0.790759 0.618417 0.525738 0.037 Uiso 1 1 calc R . . . .
H24B H 0.888491 0.687132 0.604757 0.037 Uiso 1 1 calc R . . . .

loop_
_atom_site_aniso_label
_atom_site_aniso_U_11
_atom_site_aniso_U_22
_atom_site_aniso_U_33
_atom_site_aniso_U_23
_atom_site_aniso_U_13
_atom_site_aniso_U_12
Ge1 0.02455(18) 0.02522(18) 0.0248(2) 0.00137(8) 0.01192(13) 0.00251(7)
N1 0.0359(9) 0.0298(9) 0.0338(10) 0.0008(7) 0.0181(8) 0.0049(7)
C1 0.0263(9) 0.0260(9) 0.0290(11) 0.0004(8) 0.0137(8) 0.0011(7)
C2 0.0293(10) 0.0312(11) 0.0351(12) -0.0021(9) 0.0143(9) 0.0002(8)
C3 0.0297(10) 0.0252(9) 0.0254(10) 0.0007(7) 0.0129(8) -0.0002(7)
C4 0.0289(11) 0.0292(12) 0.0216(11) -0.0019(7) 0.0113(9) -0.0008(7)
C5 0.0337(11) 0.0320(11) 0.0326(12) -0.0003(9) 0.0158(9) -0.0034(9)
C6 0.0289(11) 0.0549(14) 0.0417(13) 0.0002(11) 0.0194(10) 0.0017(10)
C7 0.0364(12) 0.0498(13) 0.0373(14) 0.0015(10) 0.0173(11) 0.0138(10)
C8 0.0525(14) 0.0326(11) 0.0398(14) 0.0052(9) 0.0258(12) 0.0091(10)
C9 0.0398(12) 0.0307(12) 0.0385(12) 0.0028(8) 0.0237(10) 0.0015(8)
C10 0.0372(11) 0.0238(9) 0.0284(11) -0.0022(8) 0.0185(9) 0.0035(8)
C11 0.0393(12) 0.0338(11) 0.0317(12) -0.0004(9) 0.0169(10) 0.0063(9)
C12 0.0558(15) 0.0416(12) 0.0305(13) -0.0026(10) 0.0115(11) 0.0150(11)
C13 0.088(2) 0.0342(12) 0.0323(13) 0.0050(10) 0.0285(13) 0.0146(13)
C14 0.0812(19) 0.0299(12) 0.0476(15) 0.0028(10) 0.0451(15) 0.0021(11)
C15 0.0482(13) 0.0285(10) 0.0438(14) 0.0027(9) 0.0304(11) 0.0033(9)
C16 0.0439(12) 0.0365(12) 0.0264(11) 0.0015(9) 0.0080(9) 0.0093(9)
C17 0.0631(17) 0.0397(13) 0.0340(14) 0.0080(10) 0.0154(12) 0.0139(11)
C18 0.0486(13) 0.0333(12) 0.0426(14) 0.0073(10) 0.0178(11) 0.0142(10)
C19 0.0497(13) 0.0283(11) 0.0536(15) -0.0062(10) 0.0318(12) -0.0051(9)
C20 0.0315(12) 0.0385(13) 0.0487(15) -0.0080(9) 0.0205(11) -0.0071(8)
C21 0.0317(10) 0.0314(11) 0.0471(13) -0.0014(9) 0.0224(10) -0.0001(8)
C22 0.0433(12) 0.0358(11) 0.0386(13) -0.0034(10) 0.0245(11) 0.0052(10)
C23 0.0369(11) 0.0417(12) 0.0424(13) 0.0007(10) 0.0267(10) 0.0039(9)
C24 0.0326(11) 0.0322(11) 0.0327(12) 0.0011(8) 0.0187(10) 0.0006(8)

loop_
_atom_type_symbol
_atom_type_description
_atom_type_scat_dispersion_real
_atom_type_scat_dispersion_imag
_atom_type_scat_source
C C 0.0148 0.0070 'International Tables Vol C Tables 4.2.6.8 and 6.1.1.4'
H H 0.0000 0.0000 'International Tables Vol C Tables 4.2.6.8 and 6.1.1.4'
Ge Ge -1.5487 0.7176 'International Tables Vol C Tables 4.2.6.8 and 6.1.1.4'
N N 0.0253 0.0136 'International Tables Vol C Tables 4.2.6.8 and 6.1.1.4'

loop_
_geom_angle_atom_site_label_1
_geom_angle_atom_site_label_2
_geom_angle_atom_site_label_3
_geom_angle
_geom_angle_site_symmetry_1
_geom_angle_site_symmetry_3
_geom_angle_publ_flag
C16 Ge1 C1 104.58(9) . . ?
C21 Ge1 C1 101.91(8) . . ?
C21 Ge1 C16 114.69(10) . . ?
C24 Ge1 C1 103.67(8) . . ?
C24 Ge1 C16 114.63(10) . . ?
C24 Ge1 C21 115.11(10) . . ?
C19 N1 C18 114.8(2) . . ?
C22 N1 C18 115.10(18) . . ?
C22 N1 C19 115.55(19) . . ?
C2 C1 Ge1 119.73(14) . . ?
C2 C1 C3 59.71(13) . . ?
C3 C1 Ge1 115.88(13) . . ?
C10 C1 Ge1 113.43(14) . . ?
C10 C1 C2 118.00(17) . . ?
C10 C1 C3 120.09(16) . . ?
C1 C2 H2A 117.7 . . ?
C1 C2 H2B 117.7 . . ?
C1 C2 C3 60.87(13) . . ?
H2A C2 H2B 114.8 . . ?
C3 C2 H2A 117.7 . . ?
C3 C2 H2B 117.7 . . ?
C1 C3 H3 113.7 . . ?
C2 C3 C1 59.42(13) . . ?
C2 C3 H3 113.7 . . ?
C4 C3 C1 123.68(17) . . ?
C4 C3 C2 122.02(17) . . ?
C4 C3 H3 113.7 . . ?
C5 C4 C3 118.47(18) . . ?
C9 C4 C3 123.88(19) . . ?
C9 C4 C5 117.66(19) . . ?
C4 C5 H5 119.3 . . ?
C6 C5 C4 121.3(2) . . ?
C6 C5 H5 119.3 . . ?
C5 C6 H6 119.9 . . ?
C7 C6 C5 120.2(2) . . ?
C7 C6 H6 119.9 . . ?
C6 C7 H7 120.3 . . ?
C8 C7 C6 119.4(2) . . ?
C8 C7 H7 120.3 . . ?
C7 C8 H8 119.8 . . ?
C7 C8 C9 120.3(2) . . ?
C9 C8 H8 119.8 . . ?
C4 C9 C8 121.1(2) . . ?
C4 C9 H9 119.4 . . ?
C8 C9 H9 119.4 . . ?
C11 C10 C1 121.81(19) . . ?
C15 C10 C1 120.28(19) . . ?
C15 C10 C11 117.8(2) . . ?
C10 C11 H11 119.7 . . ?
C10 C11 C12 120.7(2) . . ?
C12 C11 H11 119.7 . . ?
C11 C12 H12 119.8 . . ?
C13 C12 C11 120.4(3) . . ?
C13 C12 H12 119.8 . . ?
C12 C13 H13 120.3 . . ?
C14 C13 C12 119.5(2) . . ?
C14 C13 H13 120.3 . . ?
C13 C14 H14 119.8 . . ?
C13 C14 C15 120.4(2) . . ?
C15 C14 H14 119.8 . . ?
C10 C15 H15 119.4 . . ?
C14 C15 C10 121.2(2) . . ?
C14 C15 H15 119.4 . . ?
Ge1 C16 H16A 108.6 . . ?
Ge1 C16 H16B 108.6 . . ?
H16A C16 H16B 107.6 . . ?
C17 C16 Ge1 114.54(17) . . ?
C17 C16 H16A 108.6 . . ?
C17 C16 H16B 108.6 . . ?
C16 C17 H17A 109.3 . . ?
C16 C17 H17B 109.3 . . ?
H17A C17 H17B 107.9 . . ?
C18 C17 C16 111.7(2) . . ?
C18 C17 H17A 109.3 . . ?
C18 C17 H17B 109.3 . . ?
N1 C18 C17 109.68(19) . . ?
N1 C18 H18A 109.7 . . ?
N1 C18 H18B 109.7 . . ?
C17 C18 H18A 109.7 . . ?
C17 C18 H18B 109.7 . . ?
H18A C18 H18B 108.2 . . ?
N1 C19 H19A 109.8 . . ?
N1 C19 H19B 109.8 . . ?
N1 C19 C20 109.50(19) . . ?
H19A C19 H19B 108.2 . . ?
C20 C19 H19A 109.8 . . ?
C20 C19 H19B 109.8 . . ?
C19 C20 H20A 109.4 . . ?
C19 C20 H20B 109.4 . . ?
C19 C20 C21 111.3(2) . . ?
H20A C20 H20B 108.0 . . ?
C21 C20 H20A 109.4 . . ?
C21 C20 H20B 109.4 . . ?
Ge1 C21 H21A 108.8 . . ?
Ge1 C21 H21B 108.8 . . ?
C20 C21 Ge1 113.95(15) . . ?
C20 C21 H21A 108.8 . . ?
C20 C21 H21B 108.8 . . ?
H21A C21 H21B 107.7 . . ?
N1 C22 H22A 109.8 . . ?
N1 C22 H22B 109.8 . . ?
N1 C22 C23 109.38(18) . . ?
H22A C22 H22B 108.2 . . ?
C23 C22 H22A 109.8 . . ?
C23 C22 H22B 109.8 . . ?
C22 C23 H23A 109.4 . . ?
C22 C23 H23B 109.4 . . ?
C22 C23 C24 111.36(18) . . ?
H23A C23 H23B 108.0 . . ?
C24 C23 H23A 109.4 . . ?
C24 C23 H23B 109.4 . . ?
Ge1 C24 H24A 108.5 . . ?
Ge1 C24 H24B 108.5 . . ?
C23 C24 Ge1 114.94(15) . . ?
C23 C24 H24A 108.5 . . ?
C23 C24 H24B 108.5 . . ?
H24A C24 H24B 107.5 . . ?

loop_
_geom_bond_atom_site_label_1
_geom_bond_atom_site_label_2
_geom_bond_distance
_geom_bond_site_symmetry_2
_geom_bond_publ_flag
Ge1 C1 2.0110(19) . ?
Ge1 C16 1.982(2) . ?
Ge1 C21 1.975(2) . ?
Ge1 C24 1.962(2) . ?
N1 C18 1.463(3) . ?
N1 C19 1.459(3) . ?
N1 C22 1.454(3) . ?
C1 C2 1.506(3) . ?
C1 C3 1.528(3) . ?
C1 C10 1.500(3) . ?
C2 H2A 0.9900 . ?
C2 H2B 0.9900 . ?
C2 C3 1.511(3) . ?
C3 H3 1.0000 . ?
C3 C4 1.487(3) . ?
C4 C5 1.390(3) . ?
C4 C9 1.389(3) . ?
C5 H5 0.9500 . ?
C5 C6 1.385(3) . ?
C6 H6 0.9500 . ?
C6 C7 1.383(4) . ?
C7 H7 0.9500 . ?
C7 C8 1.374(4) . ?
C8 H8 0.9500 . ?
C8 C9 1.391(3) . ?
C9 H9 0.9500 . ?
C10 C11 1.394(3) . ?
C10 C15 1.391(3) . ?
C11 H11 0.9500 . ?
C11 C12 1.397(3) . ?
C12 H12 0.9500 . ?
C12 C13 1.378(4) . ?
C13 H13 0.9500 . ?
C13 C14 1.374(4) . ?
C14 H14 0.9500 . ?
C14 C15 1.388(3) . ?
C15 H15 0.9500 . ?
C16 H16A 0.9900 . ?
C16 H16B 0.9900 . ?
C16 C17 1.531(3) . ?
C17 H17A 0.9900 . ?
C17 H17B 0.9900 . ?
C17 C18 1.520(4) . ?
C18 H18A 0.9900 . ?
C18 H18B 0.9900 . ?
C19 H19A 0.9900 . ?
C19 H19B 0.9900 . ?
C19 C20 1.521(3) . ?
C20 H20A 0.9900 . ?
C20 H20B 0.9900 . ?
C20 C21 1.524(3) . ?
C21 H21A 0.9900 . ?
C21 H21B 0.9900 . ?
C22 H22A 0.9900 . ?
C22 H22B 0.9900 . ?
C22 C23 1.524(3) . ?
C23 H23A 0.9900 . ?
C23 H23B 0.9900 . ?
C23 C24 1.527(3) . ?
C24 H24A 0.9900 . ?
C24 H24B 0.9900 . ?
